data_7153749
loop_
_publ_author_name
'Callebaut, Gert'
'Colpaert, Filip'
'Nonn, Melinda'
'Kiss, Lor\'and'
'Sillanp\"a\"a, Reijo'
'T\"ornroos, Karl W'
'F\"ul\"op, Ferenc'
'De Kimpe, Norbert'
'Mangelinckx, Sven'

_publ_section_title
;
 Asymmetric synthesis of chloroisothreonine derivatives via
 syn-stereoselective Mannich-type additions across
 N-sulfinyl-\a-chloroimines.
;
_journal_issue 21
_journal_name_full 'Organic &amp; biomolecular chemistry'
_journal_page_first 3393
_journal_page_last 3405
_journal_paper_doi 10.1039/c4ob00243a
_journal_volume 12
_journal_year 2014
_chemical_absolute_configuration ad
_chemical_compound_source 'synthesis as described'
_chemical_formula_moiety 'C15 H27 N O6 S'
_chemical_formula_sum 'C15 H27 N O6 S'
_chemical_formula_weight 349.44
_chemical_name_systematic
;
 ?
;
_space_group_IT_number 19
_symmetry_cell_setting orthorhombic
_symmetry_Int_Tables_number 19
_symmetry_space_group_name_Hall 'P 2ac 2ab'
_symmetry_space_group_name_H-M 'P 21 21 21'
_atom_sites_solution_hydrogens geom
_atom_sites_solution_primary direct
_atom_sites_solution_secondary difmap
_audit_conform_dict_location ftp://ftp.iucr.org/pub/cif_core.dic
_audit_conform_dict_name cif_core.dic
_audit_conform_dict_version 2.3
_audit_creation_date 2013-11-29T16:27:56-00:00
_audit_creation_method 'WinGX routine CIF_UPDATE'
_cell_angle_alpha 90
_cell_angle_beta 90
_cell_angle_gamma 90
_cell_formula_units_Z 4
_cell_length_a 9.2379(2)
_cell_length_b 10.1214(2)
_cell_length_c 19.9426(5)
_cell_measurement_reflns_used 2598
_cell_measurement_temperature 123(2)
_cell_measurement_theta_max 28.283
_cell_measurement_theta_min 0.407
_cell_measurement_wavelength 0.71073
_cell_volume 1864.64(7)
_computing_cell_refinement 'HKL Scalepack (Otwinowski & Minor 1997)'
_computing_data_collection 'Collect (Bruker AXS BV, 1997-2004)'
_computing_data_reduction 'HKL Denzo and Scalepack (Otwinowski & Minor 1997)'
_computing_molecular_graphics 'Ortep-3 for Windows (Farrugia, 1997)'
_computing_publication_material 'WinGX publication routines (Farrugia, 1999)'
_computing_structure_refinement 'SHELXL-97 (Sheldrick, 2008)'
_computing_structure_solution 'SHELXS-97 (Sheldrick, 1997)'
_diffrn_ambient_temperature 123(2)
_diffrn_detector 'CCD plate'
_diffrn_detector_area_resol_mean 9
_diffrn_measured_fraction_theta_full 0.995
_diffrn_measured_fraction_theta_max 0.995
_diffrn_measurement_device '95mm CCD camera on \k-goniostat'
_diffrn_measurement_device_type KappaCCD
_diffrn_measurement_method 'CCD rotation images, thick slices'
_diffrn_radiation_monochromator graphite
_diffrn_radiation_probe x-ray
_diffrn_radiation_type MoK\a
_diffrn_radiation_wavelength 0.71073
_diffrn_reflns_av_unetI/netI 0.0235
_diffrn_reflns_limit_h_max 11
_diffrn_reflns_limit_h_min -11
_diffrn_reflns_limit_k_max 12
_diffrn_reflns_limit_k_min -12
_diffrn_reflns_limit_l_max 25
_diffrn_reflns_limit_l_min -25
_diffrn_reflns_number 3998
_diffrn_reflns_theta_full 27
_diffrn_reflns_theta_max 27
_diffrn_reflns_theta_min 3.62
_diffrn_source 'Enraf Nonius FR590'
_exptl_absorpt_coefficient_mu 0.201
_exptl_absorpt_correction_type none
_exptl_crystal_colour colourless
_exptl_crystal_density_diffrn 1.245
_exptl_crystal_density_method 'not measured'
_exptl_crystal_description prism
_exptl_crystal_F_000 752
_exptl_crystal_size_max 0.38
_exptl_crystal_size_mid 0.32
_exptl_crystal_size_min 0.3
_refine_diff_density_max 0.212
_refine_diff_density_min -0.185
_refine_diff_density_rms 0.031
_refine_ls_abs_structure_details 'Flack H D (1983), Acta Cryst. A39, 876-881'
_refine_ls_abs_structure_Flack 0.00(5)
_refine_ls_extinction_method none
_refine_ls_goodness_of_fit_ref 1.057
_refine_ls_hydrogen_treatment constr
_refine_ls_matrix_type full
_refine_ls_number_parameters 215
_refine_ls_number_reflns 3998
_refine_ls_number_restraints 0
_refine_ls_restrained_S_all 1.057
_refine_ls_R_factor_all 0.0301
_refine_ls_R_factor_gt 0.0279
_refine_ls_shift/su_max 0.001
_refine_ls_shift/su_mean 0
_refine_ls_structure_factor_coef Fsqd
_refine_ls_weighting_details 'calc w=1/[\s^2^(Fo^2^)+(0.0181P)^2^+0.6454P] where P=(Fo^2^+2Fc^2^)/3'
_refine_ls_weighting_scheme calc
_refine_ls_wR_factor_gt 0.0622
_refine_ls_wR_factor_ref 0.0637
_reflns_number_gt 3829
_reflns_number_total 3998
_reflns_threshold_expression >2\s(I)
_cod_data_source_file c4ob00243a2.cif
_cod_data_source_block Compound6dc
_cod_depositor_comments 'Adding full bibliography for 7153748--7153750.cif.'
_cod_database_code 7153749

loop_
_symmetry_equiv_pos_as_xyz
'x, y, z'
'-x+1/2, -y, z+1/2'
'x+1/2, -y+1/2, -z'
'-x, y+1/2, -z+1/2'

loop_
_atom_site_label
_atom_site_type_symbol
_atom_site_fract_x
_atom_site_fract_y
_atom_site_fract_z
_atom_site_U_iso_or_equiv
_atom_site_adp_type
_atom_site_occupancy
_atom_site_symmetry_multiplicity
_atom_site_calc_flag
_atom_site_refinement_flags
S1 S 0.63838(4) 0.18426(4) 0.057119(18) 0.02441(8) Uani 1 1 d .
O1 O 0.79235(13) 0.14885(12) 0.04477(6) 0.0383(3) Uani 1 1 d .
O2 O 0.41913(11) -0.12263(10) 0.12793(5) 0.0221(2) Uani 1 1 d .
O3 O 0.22548(10) -0.21425(10) 0.09208(5) 0.0236(2) Uani 1 1 d .
O4 O 0.23948(11) -0.15930(10) 0.20277(5) 0.0257(2) Uani 1 1 d .
O5 O 0.69020(10) -0.19292(10) 0.25028(5) 0.0232(2) Uani 1 1 d .
O6 O 0.53311(12) -0.32616(11) 0.19642(6) 0.0293(2) Uani 1 1 d .
N1 N 0.58949(13) 0.13245(12) 0.13586(6) 0.0202(2) Uani 1 1 d .
C1 C 0.70833(16) 0.10125(14) 0.18362(7) 0.0228(3) Uani 1 1 d .
H1A H 0.8087 0.1216 0.1696 0.027 Uiso 1 1 calc R
H1B H 0.6889 0.1127 0.2321 0.027 Uiso 1 1 calc R
C2 C 0.63181(15) -0.00626(13) 0.14821(7) 0.0203(3) Uani 1 1 d .
H2 H 0.6873 -0.0498 0.1113 0.024 Uiso 1 1 calc R
C3 C 0.63406(16) 0.36403(14) 0.07201(7) 0.0229(3) Uani 1 1 d .
C4 C 0.48231(17) 0.40220(16) 0.09451(8) 0.0289(3) Uani 1 1 d .
H4A H 0.4638 0.3657 0.1392 0.043 Uiso 1 1 calc R
H4B H 0.4113 0.3668 0.0627 0.043 Uiso 1 1 calc R
H4C H 0.4742 0.4987 0.0961 0.043 Uiso 1 1 calc R
C5 C 0.6678(2) 0.42125(17) 0.00249(8) 0.0369(4) Uani 1 1 d .
H5A H 0.592 0.3947 -0.0292 0.055 Uiso 1 1 calc R
H5B H 0.7615 0.3878 -0.013 0.055 Uiso 1 1 calc R
H5C H 0.6713 0.5179 0.0052 0.055 Uiso 1 1 calc R
C6 C 0.74944(18) 0.40322(15) 0.12272(9) 0.0312(4) Uani 1 1 d .
H6A H 0.7553 0.4998 0.1253 0.047 Uiso 1 1 calc R
H6B H 0.8433 0.3675 0.1087 0.047 Uiso 1 1 calc R
H6C H 0.724 0.3676 0.1669 0.047 Uiso 1 1 calc R
C7 C 0.51800(15) -0.08981(14) 0.18079(7) 0.0194(3) Uani 1 1 d .
H7 H 0.4673 -0.0387 0.2167 0.023 Uiso 1 1 calc R
C8 C 0.28743(15) -0.16655(13) 0.14712(7) 0.0193(3) Uani 1 1 d .
C9 C 0.08570(15) -0.28584(16) 0.09705(8) 0.0258(3) Uani 1 1 d .
C10 C 0.09996(18) -0.39795(17) 0.14713(10) 0.0368(4) Uani 1 1 d .
H10A H 0.1896 -0.4468 0.1384 0.055 Uiso 1 1 calc R
H10B H 0.017 -0.4577 0.1426 0.055 Uiso 1 1 calc R
H10C H 0.1024 -0.3618 0.1927 0.055 Uiso 1 1 calc R
C11 C -0.03437(17) -0.19026(18) 0.11486(9) 0.0329(4) Uani 1 1 d .
H11A H -0.0176 -0.1548 0.1599 0.049 Uiso 1 1 calc R
H11B H -0.1276 -0.2365 0.1138 0.049 Uiso 1 1 calc R
H11C H -0.0357 -0.1176 0.0824 0.049 Uiso 1 1 calc R
C12 C 0.0682(2) -0.3381(2) 0.02622(9) 0.0434(5) Uani 1 1 d .
H12A H 0.0661 -0.2639 -0.0054 0.065 Uiso 1 1 calc R
H12B H -0.0225 -0.3879 0.0229 0.065 Uiso 1 1 calc R
H12C H 0.1497 -0.3962 0.0153 0.065 Uiso 1 1 calc R
C13 C 0.57912(15) -0.21832(14) 0.20925(7) 0.0205(3) Uani 1 1 d .
C14 C 0.75432(16) -0.30926(15) 0.28245(8) 0.0263(3) Uani 1 1 d .
H14A H 0.7841 -0.3745 0.2481 0.032 Uiso 1 1 calc R
H14B H 0.6831 -0.3516 0.3127 0.032 Uiso 1 1 calc R
C15 C 0.88351(17) -0.26334(17) 0.32163(9) 0.0319(4) Uani 1 1 d .
H15A H 0.953 -0.2213 0.2912 0.048 Uiso 1 1 calc R
H15B H 0.9293 -0.3392 0.3436 0.048 Uiso 1 1 calc R
H15C H 0.8526 -0.1995 0.3557 0.048 Uiso 1 1 calc R

loop_
_atom_site_aniso_label
_atom_site_aniso_U_11
_atom_site_aniso_U_22
_atom_site_aniso_U_33
_atom_site_aniso_U_23
_atom_site_aniso_U_13
_atom_site_aniso_U_12
S1 0.03119(18) 0.02195(16) 0.02009(15) -0.00087(14) 0.00394(15) -0.00268(15)
O1 0.0387(6) 0.0331(6) 0.0430(7) 0.0041(5) 0.0208(5) 0.0047(5)
O2 0.0197(5) 0.0271(5) 0.0196(5) 0.0004(4) -0.0016(4) -0.0056(4)
O3 0.0199(5) 0.0284(6) 0.0227(5) -0.0029(4) -0.0018(4) -0.0049(4)
O4 0.0240(5) 0.0315(6) 0.0216(5) -0.0020(4) 0.0010(4) -0.0046(4)
O5 0.0228(5) 0.0193(5) 0.0274(5) 0.0020(4) -0.0051(4) -0.0008(4)
O6 0.0313(5) 0.0202(5) 0.0364(6) -0.0037(5) -0.0057(5) -0.0022(5)
N1 0.0204(5) 0.0208(6) 0.0195(6) -0.0004(5) -0.0010(5) -0.0013(5)
C1 0.0193(7) 0.0227(7) 0.0265(7) 0.0010(6) -0.0040(6) -0.0018(6)
C2 0.0187(6) 0.0192(6) 0.0230(7) -0.0004(5) 0.0003(6) 0.0004(6)
C3 0.0252(7) 0.0200(6) 0.0236(7) 0.0005(5) -0.0020(6) -0.0035(6)
C4 0.0276(8) 0.0276(8) 0.0314(8) -0.0019(6) -0.0034(7) 0.0023(7)
C5 0.0493(11) 0.0321(9) 0.0292(8) 0.0071(7) 0.0053(8) -0.0031(8)
C6 0.0292(8) 0.0231(7) 0.0415(9) 0.0001(7) -0.0097(7) -0.0066(7)
C7 0.0182(6) 0.0201(6) 0.0199(6) -0.0019(5) -0.0020(5) -0.0012(5)
C8 0.0187(6) 0.0163(6) 0.0231(7) 0.0014(5) -0.0026(5) -0.0001(6)
C9 0.0185(6) 0.0263(8) 0.0327(8) -0.0026(6) -0.0041(6) -0.0052(6)
C10 0.0277(8) 0.0252(8) 0.0576(11) 0.0058(8) -0.0101(8) -0.0074(7)
C11 0.0223(7) 0.0351(9) 0.0412(9) 0.0042(8) -0.0011(6) 0.0006(7)
C12 0.0349(9) 0.0551(12) 0.0404(10) -0.0163(9) -0.0072(8) -0.0126(9)
C13 0.0198(6) 0.0213(7) 0.0202(7) -0.0008(5) 0.0025(5) -0.0001(6)
C14 0.0248(7) 0.0213(7) 0.0328(8) 0.0028(6) -0.0024(6) 0.0037(6)
C15 0.0266(8) 0.0341(8) 0.0351(8) 0.0066(7) -0.0067(7) 0.0012(7)

loop_
_atom_type_symbol
_atom_type_description
_atom_type_scat_dispersion_real
_atom_type_scat_dispersion_imag
_atom_type_scat_source
C C 0.0033 0.0016 'International Tables Vol C Tables 4.2.6.8 and 6.1.1.4'
H H 0 0 'International Tables Vol C Tables 4.2.6.8 and 6.1.1.4'
N N 0.0061 0.0033 'International Tables Vol C Tables 4.2.6.8 and 6.1.1.4'
O O 0.0106 0.006 'International Tables Vol C Tables 4.2.6.8 and 6.1.1.4'
S S 0.1246 0.1234 'International Tables Vol C Tables 4.2.6.8 and 6.1.1.4'

loop_
_geom_angle_atom_site_label_1
_geom_angle_atom_site_label_2
_geom_angle_atom_site_label_3
_geom_angle
O1 S1 N1 109.24(7)
O1 S1 C3 106.57(7)
N1 S1 C3 98.54(6)
C8 O2 C7 116.21(11)
C8 O3 C9 119.80(11)
C13 O5 C14 115.05(11)
C2 N1 C1 59.75(9)
C2 N1 S1 111.91(9)
C1 N1 S1 117.17(9)
C2 C1 N1 59.81(9)
C2 C1 H1A 117.8
N1 C1 H1A 117.8
C2 C1 H1B 117.8
N1 C1 H1B 117.8
H1A C1 H1B 114.9
C1 C2 N1 60.43(9)
C1 C2 C7 123.00(12)
N1 C2 C7 115.02(11)
C1 C2 H2 115.5
N1 C2 H2 115.5
C7 C2 H2 115.5
C4 C3 C6 112.53(13)
C4 C3 C5 110.95(13)
C6 C3 C5 111.09(13)
C4 C3 S1 108.53(10)
C6 C3 S1 110.43(10)
C5 C3 S1 102.86(10)
C3 C4 H4A 109.5
C3 C4 H4B 109.5
H4A C4 H4B 109.5
C3 C4 H4C 109.5
H4A C4 H4C 109.5
H4B C4 H4C 109.5
C3 C5 H5A 109.5
C3 C5 H5B 109.5
H5A C5 H5B 109.5
C3 C5 H5C 109.5
H5A C5 H5C 109.5
H5B C5 H5C 109.5
C3 C6 H6A 109.5
C3 C6 H6B 109.5
H6A C6 H6B 109.5
C3 C6 H6C 109.5
H6A C6 H6C 109.5
H6B C6 H6C 109.5
O2 C7 C2 105.02(11)
O2 C7 C13 108.15(11)
C2 C7 C13 112.49(12)
O2 C7 H7 110.3
C2 C7 H7 110.3
C13 C7 H7 110.3
O4 C8 O3 128.95(13)
O4 C8 O2 125.16(13)
O3 C8 O2 105.87(11)
O3 C9 C11 109.95(12)
O3 C9 C12 101.58(12)
C11 C9 C12 111.29(14)
O3 C9 C10 109.48(12)
C11 C9 C10 112.77(14)
C12 C9 C10 111.19(15)
C9 C10 H10A 109.5
C9 C10 H10B 109.5
H10A C10 H10B 109.5
C9 C10 H10C 109.5
H10A C10 H10C 109.5
H10B C10 H10C 109.5
C9 C11 H11A 109.5
C9 C11 H11B 109.5
H11A C11 H11B 109.5
C9 C11 H11C 109.5
H11A C11 H11C 109.5
H11B C11 H11C 109.5
C9 C12 H12A 109.5
C9 C12 H12B 109.5
H12A C12 H12B 109.5
C9 C12 H12C 109.5
H12A C12 H12C 109.5
H12B C12 H12C 109.5
O6 C13 O5 125.28(13)
O6 C13 C7 124.39(13)
O5 C13 C7 110.33(12)
O5 C14 C15 107.49(12)
O5 C14 H14A 110.2
C15 C14 H14A 110.2
O5 C14 H14B 110.2
C15 C14 H14B 110.2
H14A C14 H14B 108.5
C14 C15 H15A 109.5
C14 C15 H15B 109.5
H15A C15 H15B 109.5
C14 C15 H15C 109.5
H15A C15 H15C 109.5
H15B C15 H15C 109.5

loop_
_geom_bond_atom_site_label_1
_geom_bond_atom_site_label_2
_geom_bond_distance
S1 O1 1.4873(12)
S1 N1 1.7159(12)
S1 C3 1.8441(15)
O2 C8 1.3506(16)
O2 C7 1.4338(16)
O3 C8 1.3287(16)
O3 C9 1.4840(17)
O4 C8 1.1971(17)
O5 C13 1.3374(17)
O5 C14 1.4660(17)
O6 C13 1.1990(18)
N1 C2 1.4781(17)
N1 C1 1.4874(18)
C1 C2 1.4772(19)
C1 H1A 0.99
C1 H1B 0.99
C2 C7 1.4975(19)
C2 H2 1
C3 C4 1.522(2)
C3 C6 1.522(2)
C3 C5 1.534(2)
C4 H4A 0.98
C4 H4B 0.98
C4 H4C 0.98
C5 H5A 0.98
C5 H5B 0.98
C5 H5C 0.98
C6 H6A 0.98
C6 H6B 0.98
C6 H6C 0.98
C7 C13 1.5273(19)
C7 H7 1
C9 C11 1.514(2)
C9 C12 1.517(2)
C9 C10 1.517(2)
C10 H10A 0.98
C10 H10B 0.98
C10 H10C 0.98
C11 H11A 0.98
C11 H11B 0.98
C11 H11C 0.98
C12 H12A 0.98
C12 H12B 0.98
C12 H12C 0.98
C14 C15 1.500(2)
C14 H14A 0.99
C14 H14B 0.99
C15 H15A 0.98
C15 H15B 0.98
C15 H15C 0.98

loop_
_geom_torsion_atom_site_label_1
_geom_torsion_atom_site_label_2
_geom_torsion_atom_site_label_3
_geom_torsion_atom_site_label_4
_geom_torsion
O1 S1 N1 C2 -48.77(11)
C3 S1 N1 C2 -159.74(10)
O1 S1 N1 C1 17.41(12)
C3 S1 N1 C1 -93.56(11)
S1 N1 C1 C2 -100.74(11)
N1 C1 C2 C7 -102.21(14)
S1 N1 C2 C1 109.58(11)
C1 N1 C2 C7 115.23(14)
S1 N1 C2 C7 -135.19(10)
O1 S1 C3 C4 -172.17(10)
N1 S1 C3 C4 -59.07(11)
O1 S1 C3 C6 -48.39(12)
N1 S1 C3 C6 64.71(12)
O1 S1 C3 C5 70.23(12)
N1 S1 C3 C5 -176.67(11)
C8 O2 C7 C2 -162.57(11)
C8 O2 C7 C13 77.11(14)
C1 C2 C7 O2 147.84(13)
N1 C2 C7 O2 78.09(14)
C1 C2 C7 C13 -94.77(15)
N1 C2 C7 C13 -164.52(11)
C9 O3 C8 O4 -9.0(2)
C9 O3 C8 O2 172.49(11)
C7 O2 C8 O4 13.11(19)
C7 O2 C8 O3 -168.33(11)
C8 O3 C9 C11 69.92(16)
C8 O3 C9 C12 -172.13(14)
C8 O3 C9 C10 -54.49(17)
C14 O5 C13 O6 -1.9(2)
C14 O5 C13 C7 177.96(11)
O2 C7 C13 O6 -11.05(19)
C2 C7 C13 O6 -126.57(15)
O2 C7 C13 O5 169.07(11)
C2 C7 C13 O5 53.55(16)
C13 O5 C14 C15 175.42(12)
